data_1557389
loop_
_publ_author_name
'Park, In-Hyeok'
'Dey, Atanu'
'Sasaki, Kenta'
'Ohba, Masaaki'
'Lee, Shim Sung'
'Vittal, Jagadese J.'

_publ_section_title
;
 Disappeared supramolecular isomer reappears with perylene guest
;
_journal_issue 2
_journal_name_full IUCrJ
_journal_page_first 324
_journal_page_last 330
_journal_paper_doi 10.1107/S2052252520001451
_journal_volume 7
_journal_year 2020
_chemical_formula_sum 'C38 H26 N2 O6 Zn'
_chemical_formula_weight 671.98
_space_group_crystal_system monoclinic
_space_group_IT_number 15
_space_group_name_Hall '-C 2yc'
_space_group_name_H-M_alt 'C 1 2/c 1'
_atom_sites_solution_hydrogens geom
_audit_creation_method SHELXL-2014/7
_cell_angle_alpha 90
_cell_angle_beta 124.421(6)
_cell_angle_gamma 90
_cell_formula_units_Z 8
_cell_length_a 28.180(4)
_cell_length_b 14.880(2)
_cell_length_c 18.158(3)
_cell_measurement_reflns_used 589
_cell_measurement_temperature 100(2)
_cell_measurement_theta_max 25.73
_cell_measurement_theta_min 3.53
_cell_volume 6280.8(17)
_computing_cell_refinement 'Bruker SAINT'
_computing_data_collection 'Bruker APEX2'
_computing_data_reduction 'Bruker SAINT'
_computing_molecular_graphics 'Bruker SHELXTL'
_computing_publication_material 'Bruker SHELXTL'
_computing_structure_refinement 'SHELXL-2014/7 (Sheldrick, 2014)'
_computing_structure_solution 'SHELXS-97 (Sheldrick 2008)'
_diffrn_ambient_temperature 100(2)
_diffrn_measured_fraction_theta_full 0.996
_diffrn_measured_fraction_theta_max 0.961
_diffrn_measurement_device_type 'Bruker APEX-II CCD'
_diffrn_measurement_method '\f and \w scans'
_diffrn_radiation_type CuK\a
_diffrn_radiation_wavelength 1.54178
_diffrn_reflns_av_R_equivalents 0.0558
_diffrn_reflns_av_unetI/netI 0.0565
_diffrn_reflns_Laue_measured_fraction_full 0.996
_diffrn_reflns_Laue_measured_fraction_max 0.961
_diffrn_reflns_limit_h_max 35
_diffrn_reflns_limit_h_min -32
_diffrn_reflns_limit_k_max 17
_diffrn_reflns_limit_k_min -18
_diffrn_reflns_limit_l_max 22
_diffrn_reflns_limit_l_min -22
_diffrn_reflns_number 24805
_diffrn_reflns_point_group_measured_fraction_full 0.996
_diffrn_reflns_point_group_measured_fraction_max 0.961
_diffrn_reflns_theta_full 67.679
_diffrn_reflns_theta_max 75.008
_diffrn_reflns_theta_min 4.893
_exptl_absorpt_coefficient_mu 1.515
_exptl_absorpt_correction_T_max 0.892
_exptl_absorpt_correction_T_min 0.794
_exptl_absorpt_correction_type multi-scan
_exptl_absorpt_process_details 'Sadabs (Sheldrick, 2014)'
_exptl_crystal_colour yellow
_exptl_crystal_density_diffrn 1.421
_exptl_crystal_density_meas ?
_exptl_crystal_density_method 'not measured'
_exptl_crystal_description prism
_exptl_crystal_F_000 2768
_exptl_crystal_size_max 0.174
_exptl_crystal_size_mid 0.146
_exptl_crystal_size_min 0.095
_refine_diff_density_max 0.661
_refine_diff_density_min -0.381
_refine_diff_density_rms 0.074
_refine_ls_extinction_method none
_refine_ls_goodness_of_fit_ref 1.032
_refine_ls_hydrogen_treatment constr
_refine_ls_matrix_type full
_refine_ls_number_parameters 427
_refine_ls_number_reflns 6231
_refine_ls_number_restraints 0
_refine_ls_restrained_S_all 1.032
_refine_ls_R_factor_all 0.0874
_refine_ls_R_factor_gt 0.0558
_refine_ls_shift/su_max 0.001
_refine_ls_shift/su_mean 0.000
_refine_ls_structure_factor_coef Fsqd
_refine_ls_weighting_details 'w=1/[\s^2^(Fo^2^)+(0.0493P)^2^+23.1354P] where P=(Fo^2^+2Fc^2^)/3'
_refine_ls_weighting_scheme calc
_refine_ls_wR_factor_gt 0.1250
_refine_ls_wR_factor_ref 0.1387
_reflns_Friedel_coverage 0.000
_reflns_number_gt 4436
_reflns_number_total 6231
_reflns_threshold_expression 'I > 2\s(I)'
_cod_data_source_file lq5029.cif
_cod_data_source_block 3
_cod_depositor_comments
;
The following automatic conversions were performed:

data item '_exptl_crystal_density_meas' value 'not measured' was
changed to '?' -- the value is perceived as not measured.

Automatic conversion script
Id: cif_fix_values 7556 2019-12-06 15:28:31Z antanas 

 Adding full bibliography for 1557387--1557389.cif.
;
_cod_original_cell_volume 6280.7(17)
_cod_original_sg_symbol_H-M 'C 2/c'
_cod_database_code 1557389
_shelx_shelxl_version_number 2014/7
_shelx_space_group_comment
; 
The symmetry employed for this shelxl refinement is uniquely defined 
by the following loop, which should always be used as a source of 
symmetry information in preference to the above space-group names. 
They are only intended as comments. 
;
_shelx_estimated_absorpt_t_min 0.778
_shelx_estimated_absorpt_t_max 0.869

loop_
_space_group_symop_operation_xyz
'x, y, z'
'-x, y, -z+1/2'
'x+1/2, y+1/2, z'
'-x+1/2, y+1/2, -z+1/2'
'-x, -y, -z'
'x, -y, z-1/2'
'-x+1/2, -y+1/2, -z'
'x+1/2, -y+1/2, z-1/2'

loop_
_atom_site_label
_atom_site_type_symbol
_atom_site_fract_x
_atom_site_fract_y
_atom_site_fract_z
_atom_site_U_iso_or_equiv
_atom_site_adp_type
_atom_site_occupancy
_atom_site_site_symmetry_order
_atom_site_calc_flag
_atom_site_refinement_flags_posn
_atom_site_refinement_flags_adp
_atom_site_refinement_flags_occupancy
_atom_site_disorder_assembly
_atom_site_disorder_group
Zn1 Zn 0.24734(2) 0.45792(3) 0.74726(3) 0.02143(13) Uani 1 1 d . . . . .
O1 O 0.26132(11) 0.39277(17) 0.84964(16) 0.0329(6) Uani 1 1 d . . . . .
O2 O 0.17040(12) 0.39789(17) 0.80473(16) 0.0358(6) Uani 1 1 d . . . . .
O3 O 0.13662(12) 0.3034(2) 0.88452(18) 0.0473(8) Uani 1 1 d . . . . .
H3 H 0.1334 0.3391 0.8461 0.071 Uiso 1 1 calc R U . . .
O4 O 0.24735(11) 0.36602(16) 0.67286(16) 0.0325(6) Uani 1 1 d . . . . .
O5 O 0.25546(11) 0.47145(16) 0.59406(16) 0.0307(6) Uani 1 1 d . . . . .
O6 O 0.25514(11) 0.42657(15) 0.45691(15) 0.0277(6) Uani 1 1 d . . . . .
H6 H 0.2553 0.4617 0.4933 0.042 Uiso 1 1 calc R U . . .
N1 N 0.18033(12) 0.54333(19) 0.67815(18) 0.0262(6) Uani 1 1 d . . . . .
C1 C 0.17031(16) 0.6009(2) 0.7244(2) 0.0297(8) Uani 1 1 d . . . . .
H1 H 0.1871 0.5895 0.7859 0.036 Uiso 1 1 calc R U . . .
C2 C 0.13640(17) 0.6763(2) 0.6858(2) 0.0338(9) Uani 1 1 d . . . . .
H2 H 0.1306 0.7163 0.7208 0.041 Uiso 1 1 calc R U . . .
C3 C 0.11062(16) 0.6937(3) 0.5948(2) 0.0319(9) Uani 1 1 d . . . . .
C4 C 0.11905(17) 0.6309(3) 0.5470(2) 0.0353(9) Uani 1 1 d . . . . .
H4 H 0.1008 0.6384 0.4846 0.042 Uiso 1 1 calc R U . . .
C5 C 0.15377(16) 0.5581(3) 0.5900(2) 0.0331(9) Uani 1 1 d . . . . .
H5 H 0.1594 0.5161 0.5562 0.040 Uiso 1 1 calc R U . . .
C6 C 0.07503(17) 0.7728(3) 0.5484(3) 0.0371(10) Uani 1 1 d . . . . .
H6A H 0.0543 0.7735 0.4851 0.045 Uiso 1 1 calc R U . . .
C7 C 0.06937(16) 0.8425(3) 0.5867(2) 0.0314(9) Uani 1 1 d . . . . .
H7 H 0.0900 0.8415 0.6499 0.038 Uiso 1 1 calc R U . . .
C8 C 0.03393(16) 0.9225(2) 0.5406(2) 0.0287(8) Uani 1 1 d . . . . .
C9 C 0.03088(16) 0.9890(3) 0.5912(2) 0.0311(9) Uani 1 1 d . . . . .
H9 H 0.0519 0.9819 0.6541 0.037 Uiso 1 1 calc R U . . .
C10 C -0.00215(16) 1.0656(3) 0.5522(2) 0.0310(8) Uani 1 1 d . . . . .
H10 H -0.0032 1.1103 0.5885 0.037 Uiso 1 1 calc R U . . .
N2 N 0.31249(12) 0.54923(18) 0.81065(17) 0.0226(6) Uani 1 1 d . . . . .
C11 C 0.34495(14) 0.5541(2) 0.9002(2) 0.0224(7) Uani 1 1 d . . . . .
H11 H 0.3429 0.5065 0.9332 0.027 Uiso 1 1 calc R U . . .
C12 C 0.38128(14) 0.6256(2) 0.9462(2) 0.0231(7) Uani 1 1 d . . . . .
H12 H 0.4036 0.6263 1.0096 0.028 Uiso 1 1 calc R U . . .
C13 C 0.38525(15) 0.6959(2) 0.9002(2) 0.0254(8) Uani 1 1 d . . . . .
C14 C 0.35230(16) 0.6896(2) 0.8068(2) 0.0306(9) Uani 1 1 d . . . . .
H14 H 0.3542 0.7356 0.7723 0.037 Uiso 1 1 calc R U . . .
C15 C 0.31742(16) 0.6165(2) 0.7660(2) 0.0284(8) Uani 1 1 d . . . . .
H15 H 0.2956 0.6132 0.7027 0.034 Uiso 1 1 calc R U . . .
C16 C 0.42278(15) 0.7726(2) 0.9491(2) 0.0254(8) Uani 1 1 d . . . . .
H16 H 0.4461 0.7691 1.0124 0.030 Uiso 1 1 calc R U . . .
C17 C 0.42693(15) 0.8471(2) 0.9120(2) 0.0246(8) Uani 1 1 d . . . . .
H17 H 0.4030 0.8502 0.8487 0.030 Uiso 1 1 calc R U . . .
C18 C 0.46427(14) 0.9241(2) 0.9583(2) 0.0231(7) Uani 1 1 d . . . . .
C19 C 0.46757(15) 0.9922(2) 0.9082(2) 0.0265(8) Uani 1 1 d . . . . .
H19 H 0.4453 0.9873 0.8450 0.032 Uiso 1 1 calc R U . . .
C20 C 0.50250(15) 1.0661(2) 0.9487(2) 0.0262(8) Uani 1 1 d . . . . .
H20 H 0.5040 1.1111 0.9130 0.031 Uiso 1 1 calc R U . . .
C21 C 0.22185(17) 0.3712(2) 0.8560(2) 0.0276(8) Uani 1 1 d . . . . .
C22 C 0.23594(16) 0.3094(2) 0.9312(2) 0.0273(8) Uani 1 1 d . . . . .
C23 C 0.19276(16) 0.2779(2) 0.9408(2) 0.0315(9) Uani 1 1 d . . . . .
C24 C 0.20759(17) 0.2184(2) 1.0098(2) 0.0317(9) Uani 1 1 d . . . . .
H24 H 0.1786 0.1965 1.0166 0.038 Uiso 1 1 calc R U . . .
C25 C 0.25164(14) 0.3894(2) 0.6132(2) 0.0220(7) Uani 1 1 d . . . . .
C26 C 0.24960(14) 0.3186(2) 0.5521(2) 0.0228(7) Uani 1 1 d . . . . .
C27 C 0.25281(14) 0.3398(2) 0.4793(2) 0.0220(7) Uani 1 1 d . . . . .
C28 C 0.25338(14) 0.2709(2) 0.4284(2) 0.0228(7) Uani 1 1 d . . . . .
H28 H 0.2558 0.2849 0.3796 0.027 Uiso 1 1 calc R U . . .
C29 C 0.05309(17) 1.0680(3) 0.7991(3) 0.0416(10) Uani 1 1 d . . . A 1
H29 H 0.0537 1.1318 0.7999 0.050 Uiso 1 1 calc R U . A 1
C30 C 0.0000 1.0213(5) 0.7500 0.0413(15) Uani 1 2 d S T P A 1
C31 C 0.0000 0.9254(4) 0.7500 0.0335(13) Uani 1 2 d S T P A 1
C32 C 0.05332(16) 0.8784(3) 0.8013(2) 0.0364(10) Uani 1 1 d . . . A 1
C33 C 0.10380(16) 0.9269(3) 0.8463(2) 0.0390(10) Uani 1 1 d . . . A 1
H33 H 0.1395 0.8959 0.8786 0.047 Uiso 1 1 calc R U . A 1
C34 C 0.10360(18) 1.0206(3) 0.8455(3) 0.0460(11) Uani 1 1 d . . . A 1
H34 H 0.1391 1.0522 0.8776 0.055 Uiso 1 1 calc R U . A 1
C35 C 0.05324(16) 0.7782(3) 0.8042(2) 0.0353(10) Uani 1 1 d . . . A 1
C36 C 0.0000 0.7312(4) 0.7500 0.0357(13) Uani 1 2 d S T P A 1
C37 C 0.0000 0.6344(4) 0.7500 0.0375(14) Uani 1 2 d S T P A 1
C38 C 0.05218(18) 0.5875(3) 0.8052(3) 0.0468(11) Uani 1 1 d . . . A 1
H38 H 0.0524 0.5236 0.8049 0.056 Uiso 1 1 calc R U . A 1
C39 C 0.10210(17) 0.6332(3) 0.8589(3) 0.0447(11) Uani 1 1 d . . . A 1
H39 H 0.1369 0.6011 0.8970 0.054 Uiso 1 1 calc R U . A 1
C40 C 0.10274(18) 0.7288(3) 0.8586(3) 0.0457(11) Uani 1 1 d . . . A 1
H40 H 0.1382 0.7594 0.8968 0.055 Uiso 1 1 calc R U . A 1

loop_
_atom_site_aniso_label
_atom_site_aniso_U_11
_atom_site_aniso_U_22
_atom_site_aniso_U_33
_atom_site_aniso_U_23
_atom_site_aniso_U_13
_atom_site_aniso_U_12
Zn1 0.0251(2) 0.0174(2) 0.0202(2) 0.00132(18) 0.01187(19) -0.0002(2)
O1 0.0404(16) 0.0292(14) 0.0269(13) 0.0022(11) 0.0177(12) -0.0032(12)
O2 0.0425(16) 0.0339(15) 0.0257(13) 0.0046(11) 0.0161(13) -0.0012(12)
O3 0.0384(17) 0.065(2) 0.0389(16) 0.0183(14) 0.0223(14) 0.0084(15)
O4 0.0431(16) 0.0227(13) 0.0290(13) -0.0007(10) 0.0187(12) 0.0054(11)
O5 0.0356(14) 0.0241(13) 0.0363(14) -0.0029(10) 0.0227(12) 0.0028(11)
O6 0.0326(14) 0.0202(12) 0.0301(13) 0.0018(10) 0.0176(12) 0.0016(11)
N1 0.0265(16) 0.0249(15) 0.0226(14) 0.0032(12) 0.0111(13) 0.0029(13)
C1 0.033(2) 0.0266(19) 0.0237(18) -0.0005(15) 0.0123(16) 0.0014(16)
C2 0.039(2) 0.027(2) 0.037(2) -0.0055(16) 0.0226(19) 0.0011(17)
C3 0.031(2) 0.031(2) 0.0291(19) 0.0085(16) 0.0144(17) 0.0024(16)
C4 0.034(2) 0.043(2) 0.0245(19) 0.0073(17) 0.0142(17) 0.0060(18)
C5 0.033(2) 0.039(2) 0.0212(18) 0.0019(15) 0.0116(16) 0.0072(17)
C6 0.040(2) 0.041(2) 0.028(2) 0.0065(17) 0.0182(18) 0.0070(19)
C7 0.031(2) 0.033(2) 0.0297(19) 0.0068(16) 0.0167(17) 0.0021(17)
C8 0.0283(19) 0.0285(19) 0.0336(19) 0.0089(16) 0.0201(17) 0.0052(16)
C9 0.031(2) 0.038(2) 0.0260(18) 0.0098(16) 0.0166(16) 0.0039(17)
C10 0.033(2) 0.029(2) 0.035(2) 0.0014(16) 0.0217(18) 0.0024(16)
N2 0.0253(15) 0.0198(14) 0.0202(14) -0.0001(11) 0.0112(12) 0.0003(12)
C11 0.0230(17) 0.0222(18) 0.0241(17) 0.0013(13) 0.0147(15) 0.0010(14)
C12 0.0231(18) 0.0261(18) 0.0186(16) 0.0007(13) 0.0108(14) -0.0013(14)
C13 0.0227(18) 0.0248(18) 0.0259(18) 0.0015(14) 0.0119(15) 0.0014(14)
C14 0.041(2) 0.0252(19) 0.0221(17) 0.0019(14) 0.0155(17) -0.0096(16)
C15 0.035(2) 0.0260(19) 0.0203(17) 0.0032(14) 0.0130(16) -0.0018(16)
C16 0.0250(18) 0.0273(19) 0.0189(16) -0.0026(14) 0.0095(15) -0.0051(15)
C17 0.0258(19) 0.0238(18) 0.0199(17) -0.0001(14) 0.0103(15) -0.0026(15)
C18 0.0217(17) 0.0235(17) 0.0227(17) -0.0012(14) 0.0117(15) -0.0020(14)
C19 0.029(2) 0.0267(19) 0.0176(16) 0.0014(14) 0.0092(15) -0.0008(15)
C20 0.0298(19) 0.0260(18) 0.0207(17) 0.0008(14) 0.0131(15) -0.0050(15)
C21 0.044(2) 0.0151(17) 0.0191(17) -0.0058(13) 0.0147(17) -0.0126(16)
C22 0.039(2) 0.0212(18) 0.0233(17) 0.0007(14) 0.0182(16) -0.0049(15)
C23 0.030(2) 0.032(2) 0.0259(18) 0.0003(15) 0.0126(16) -0.0016(16)
C24 0.036(2) 0.032(2) 0.0315(19) -0.0007(16) 0.0220(18) -0.0073(17)
C25 0.0164(17) 0.0223(17) 0.0316(19) -0.0132(14) 0.0161(15) -0.0049(13)
C26 0.0161(17) 0.0233(17) 0.0243(17) -0.0015(13) 0.0086(14) 0.0015(13)
C27 0.0169(17) 0.0186(17) 0.0247(17) 0.0003(13) 0.0081(14) 0.0005(13)
C28 0.0191(17) 0.0277(18) 0.0207(16) 0.0007(14) 0.0107(14) 0.0000(14)
C29 0.035(2) 0.060(3) 0.032(2) 0.0000(19) 0.0204(19) -0.002(2)
C30 0.033(3) 0.066(4) 0.028(3) 0.000 0.020(3) 0.000
C31 0.023(3) 0.068(4) 0.012(2) 0.000 0.011(2) 0.000
C32 0.025(2) 0.069(3) 0.0179(17) 0.0024(18) 0.0133(16) -0.001(2)
C33 0.0192(19) 0.072(3) 0.0222(19) 0.0011(18) 0.0097(16) -0.0014(19)
C34 0.030(2) 0.071(3) 0.034(2) -0.001(2) 0.0161(19) -0.007(2)
C35 0.0221(19) 0.068(3) 0.0195(17) 0.0006(18) 0.0142(16) 0.0008(19)
C36 0.030(3) 0.060(4) 0.024(3) 0.000 0.019(2) 0.000
C37 0.033(3) 0.063(4) 0.027(3) 0.000 0.023(2) 0.000
C38 0.041(3) 0.067(3) 0.038(2) 0.003(2) 0.025(2) 0.005(2)
C39 0.026(2) 0.071(3) 0.035(2) 0.005(2) 0.0157(19) 0.009(2)
C40 0.028(2) 0.069(3) 0.034(2) -0.001(2) 0.0144(19) -0.002(2)

loop_
_atom_type_symbol
_atom_type_description
_atom_type_scat_dispersion_real
_atom_type_scat_dispersion_imag
_atom_type_scat_source
C C 0.0181 0.0091 'International Tables Vol C Tables 4.2.6.8 and 6.1.1.4'
H H 0.0000 0.0000 'International Tables Vol C Tables 4.2.6.8 and 6.1.1.4'
N N 0.0311 0.0180 'International Tables Vol C Tables 4.2.6.8 and 6.1.1.4'
O O 0.0492 0.0322 'International Tables Vol C Tables 4.2.6.8 and 6.1.1.4'
Zn Zn -1.5491 0.6778 'International Tables Vol C Tables 4.2.6.8 and 6.1.1.4'

loop_
_geom_angle_atom_site_label_1
_geom_angle_atom_site_label_2
_geom_angle_atom_site_label_3
_geom_angle
_geom_angle_site_symmetry_1
_geom_angle_site_symmetry_3
_geom_angle_publ_flag
O4 Zn1 O1 103.81(11) . . ?
O4 Zn1 N1 112.49(11) . . ?
O1 Zn1 N1 121.66(12) . . ?
O4 Zn1 N2 120.88(12) . . ?
O1 Zn1 N2 99.36(11) . . ?
N1 Zn1 N2 99.14(11) . . ?
C21 O1 Zn1 121.4(2) . . ?
C25 O4 Zn1 117.8(2) . . ?
C1 N1 C5 118.0(3) . . ?
C1 N1 Zn1 117.9(2) . . ?
C5 N1 Zn1 122.5(3) . . ?
N1 C1 C2 122.2(3) . . ?
C1 C2 C3 119.8(3) . . ?
C4 C3 C2 117.2(3) . . ?
C4 C3 C6 119.0(3) . . ?
C2 C3 C6 123.8(4) . . ?
C5 C4 C3 119.7(3) . . ?
N1 C5 C4 123.0(4) . . ?
C7 C6 C3 125.5(4) . . ?
C6 C7 C8 125.9(3) . . ?
C9 C8 C10 118.0(3) . 5_576 ?
C9 C8 C7 118.5(3) . . ?
C10 C8 C7 123.5(3) 5_576 . ?
C8 C9 C10 121.6(3) . . ?
C9 C10 C8 120.4(3) . 5_576 ?
C11 N2 C15 117.3(3) . . ?
C11 N2 Zn1 119.9(2) . . ?
C15 N2 Zn1 121.5(2) . . ?
N2 C11 C12 122.6(3) . . ?
C11 C12 C13 120.2(3) . . ?
C12 C13 C14 117.1(3) . . ?
C12 C13 C16 120.1(3) . . ?
C14 C13 C16 122.8(3) . . ?
C15 C14 C13 119.4(3) . . ?
N2 C15 C14 123.5(3) . . ?
C17 C16 C13 125.4(3) . . ?
C16 C17 C18 127.0(3) . . ?
C19 C18 C20 117.6(3) . 5_677 ?
C19 C18 C17 119.0(3) . . ?
C20 C18 C17 123.3(3) 5_677 . ?
C20 C19 C18 121.3(3) . . ?
C19 C20 C18 121.0(3) . 5_677 ?
O1 C21 O2 124.9(3) . . ?
O1 C21 C22 117.3(3) . . ?
O2 C21 C22 117.7(3) . . ?
C24 C22 C23 120.1(3) 7_557 . ?
C24 C22 C21 118.9(3) 7_557 . ?
C23 C22 C21 121.0(3) . . ?
O3 C23 C24 118.8(4) . . ?
O3 C23 C22 122.3(3) . . ?
C24 C23 C22 118.9(3) . . ?
C22 C24 C23 121.0(4) 7_557 . ?
O4 C25 O5 125.4(3) . . ?
O4 C25 C26 118.6(3) . . ?
O5 C25 C26 116.0(3) . . ?
C28 C26 C27 119.9(3) 7_556 . ?
C28 C26 C25 117.6(3) 7_556 . ?
C27 C26 C25 122.5(3) . . ?
O6 C27 C28 118.6(3) . . ?
O6 C27 C26 122.0(3) . . ?
C28 C27 C26 119.4(3) . . ?
C27 C28 C26 120.8(3) . 7_556 ?
C34 C29 C30 119.7(5) . . ?
C29 C30 C29 121.3(6) . 2_556 ?
C29 C30 C31 119.3(3) . . ?
C29 C30 C31 119.3(3) 2_556 . ?
C32 C31 C32 121.2(6) 2_556 . ?
C32 C31 C30 119.4(3) 2_556 . ?
C32 C31 C30 119.4(3) . . ?
C33 C32 C31 119.0(4) . . ?
C33 C32 C35 121.6(4) . . ?
C31 C32 C35 119.4(4) . . ?
C32 C33 C34 121.4(4) . . ?
C29 C34 C33 121.2(4) . . ?
C40 C35 C36 118.4(4) . . ?
C40 C35 C32 122.5(4) . . ?
C36 C35 C32 119.2(4) . . ?
C35 C36 C35 121.3(6) . 2_556 ?
C35 C36 C37 119.3(3) . . ?
C35 C36 C37 119.3(3) 2_556 . ?
C38 C37 C38 120.7(6) . 2_556 ?
C38 C37 C36 119.7(3) . . ?
C38 C37 C36 119.7(3) 2_556 . ?
C39 C38 C37 120.2(5) . . ?
C38 C39 C40 120.6(4) . . ?
C35 C40 C39 121.7(4) . . ?

loop_
_geom_bond_atom_site_label_1
_geom_bond_atom_site_label_2
_geom_bond_distance
_geom_bond_site_symmetry_2
_geom_bond_publ_flag
Zn1 O4 1.922(2) . ?
Zn1 O1 1.930(2) . ?
Zn1 N1 2.019(3) . ?
Zn1 N2 2.038(3) . ?
O1 C21 1.224(4) . ?
O2 C21 1.265(5) . ?
O3 C23 1.365(5) . ?
O4 C25 1.208(4) . ?
O5 C25 1.291(4) . ?
O6 C27 1.367(4) . ?
N1 C1 1.337(5) . ?
N1 C5 1.347(4) . ?
C1 C2 1.381(5) . ?
C2 C3 1.403(5) . ?
C3 C4 1.384(5) . ?
C3 C6 1.466(5) . ?
C4 C5 1.371(5) . ?
C6 C7 1.308(5) . ?
C7 C8 1.473(5) . ?
C8 C9 1.385(5) . ?
C8 C10 1.402(5) 5_576 ?
C9 C10 1.387(5) . ?
C10 C8 1.402(5) 5_576 ?
N2 C11 1.343(4) . ?
N2 C15 1.345(4) . ?
C11 C12 1.382(5) . ?
C12 C13 1.383(5) . ?
C13 C14 1.402(5) . ?
C13 C16 1.466(5) . ?
C14 C15 1.369(5) . ?
C16 C17 1.334(5) . ?
C17 C18 1.459(5) . ?
C18 C19 1.400(5) . ?
C18 C20 1.400(4) 5_677 ?
C19 C20 1.379(5) . ?
C20 C18 1.400(4) 5_677 ?
C21 C22 1.502(5) . ?
C22 C24 1.387(5) 7_557 ?
C22 C23 1.403(5) . ?
C23 C24 1.392(5) . ?
C24 C22 1.387(5) 7_557 ?
C25 C26 1.507(4) . ?
C26 C28 1.393(5) 7_556 ?
C26 C27 1.410(5) . ?
C27 C28 1.386(5) . ?
C28 C26 1.393(5) 7_556 ?
C29 C34 1.370(6) . ?
C29 C30 1.417(5) . ?
C30 C29 1.417(5) 2_556 ?
C30 C31 1.427(9) . ?
C31 C32 1.426(5) 2_556 ?
C31 C32 1.426(5) . ?
C32 C33 1.377(5) . ?
C32 C35 1.492(6) . ?
C33 C34 1.395(6) . ?
C35 C40 1.380(6) . ?
C35 C36 1.428(5) . ?
C36 C35 1.428(5) 2_556 ?
C36 C37 1.441(8) . ?
C37 C38 1.410(5) . ?
C37 C38 1.410(5) 2_556 ?
C38 C39 1.357(6) . ?
C39 C40 1.422(6) . ?

loop_
_geom_hbond_atom_site_label_D
_geom_hbond_atom_site_label_H
_geom_hbond_atom_site_label_A
_geom_hbond_distance_DH
_geom_hbond_distance_HA
_geom_hbond_distance_DA
_geom_hbond_angle_DHA
_geom_hbond_site_symmetry_A
O3 H3 O2 0.84 1.82 2.558(4) 146.0 .
O6 H6 O5 0.84 1.83 2.574(3) 146.1 .
C1 H1 O6 0.95 2.58 3.506(4) 165.8 6_566
C5 H5 O5 0.95 2.48 3.105(5) 123.5 .
C11 H11 O1 0.95 2.55 3.116(4) 118.4 .
